data_7064452
loop_
_publ_author_name
'Vinayagam, Dhandapani'
'Subramanian, Karpagam'

_publ_section_title
;
 A Highly Selective Phenothiazine--Terpyridine Chemosensor for Zn2+: From
 Molecular Design to Real-Time Plant and Water Applications
;
_journal_name_full 'New Journal of Chemistry'
_journal_paper_doi 10.1039/D6NJ01534D
_journal_year 2026
_chemical_formula_moiety 'C30 H22 N4 S'
_chemical_formula_sum 'C30 H22 N4 S'
_chemical_formula_weight 470.57
_chemical_name_systematic P-TER
_space_group_crystal_system monoclinic
_space_group_IT_number 14
_space_group_name_Hall '-P 2ybc'
_space_group_name_H-M_alt 'P 1 21/c 1'
_atom_sites_solution_hydrogens mixed
_atom_sites_solution_primary dual
_audit_creation_date 2025-03-19
_audit_creation_method
;
Olex2 1.5
(compiled 2024.02.16 svn.r378c4104 for OlexSys, GUI svn.r6928)
;
_audit_update_record
;
2025-03-19 deposited with the CCDC.	2026-06-22 downloaded from the CCDC.
;
_cell_angle_alpha 90
_cell_angle_beta 104.828(7)
_cell_angle_gamma 90
_cell_formula_units_Z 4
_cell_length_a 17.256(4)
_cell_length_b 8.260(2)
_cell_length_c 17.088(4)
_cell_measurement_reflns_used 9054
_cell_measurement_temperature 300.00
_cell_measurement_theta_max 25.979
_cell_measurement_theta_min 2.442
_cell_volume 2354.5(10)
_computing_cell_refinement 'SAINT V8.40B (?, 2016)'
_computing_data_reduction 'SAINT V8.40B (?, 2016)'
_computing_molecular_graphics 'Olex2 1.5 (Dolomanov et al., 2009)'
_computing_publication_material 'Olex2 1.5 (Dolomanov et al., 2009)'
_computing_structure_refinement 'SHELXL 2019/3 (Sheldrick, 2015)'
_computing_structure_solution 'SHELXT 2018/2 (Sheldrick, 2018)'
_diffrn_ambient_temperature 300.00
_diffrn_measured_fraction_theta_full 0.999
_diffrn_measured_fraction_theta_max 0.999
_diffrn_measurement_device_type 'Bruker APEX-II CCD'
_diffrn_measurement_method '\f and \w scans'
_diffrn_radiation_type MoK\a
_diffrn_radiation_wavelength 0.71073
_diffrn_reflns_av_R_equivalents 0.0509
_diffrn_reflns_av_unetI/netI 0.0293
_diffrn_reflns_Laue_measured_fraction_full 0.999
_diffrn_reflns_Laue_measured_fraction_max 0.999
_diffrn_reflns_limit_h_max 22
_diffrn_reflns_limit_h_min -23
_diffrn_reflns_limit_k_max 11
_diffrn_reflns_limit_k_min -11
_diffrn_reflns_limit_l_max 22
_diffrn_reflns_limit_l_min -22
_diffrn_reflns_number 59903
_diffrn_reflns_point_group_measured_fraction_full 0.999
_diffrn_reflns_point_group_measured_fraction_max 0.999
_diffrn_reflns_theta_full 25.242
_diffrn_reflns_theta_max 28.297
_diffrn_reflns_theta_min 2.442
_diffrn_source_current 1.4
_diffrn_source_power 0.07
_diffrn_source_voltage 50.0
_diffrn_standards_number 0
_exptl_absorpt_coefficient_mu 0.165
_exptl_absorpt_correction_T_max 0.7457
_exptl_absorpt_correction_T_min 0.6869
_exptl_absorpt_correction_type multi-scan
_exptl_absorpt_process_details
;
SADABS-2016/2 (Bruker,2016/2) was used for absorption correction.
wR2(int) was 0.1282 before and 0.0648 after correction.
The Ratio of minimum to maximum transmission is 0.9211.
The \l/2 correction factor is Not present.
;
_exptl_crystal_colour 'clear orange'
_exptl_crystal_colour_lustre clear
_exptl_crystal_colour_primary orange
_exptl_crystal_density_diffrn 1.328
_exptl_crystal_description block
_exptl_crystal_F_000 984
_exptl_crystal_preparation Hexane
_exptl_crystal_recrystallization_method NA
_exptl_crystal_size_max 0.205
_exptl_crystal_size_mid 0.196
_exptl_crystal_size_min 0.097
_refine_diff_density_max 0.206
_refine_diff_density_min -0.282
_refine_diff_density_rms 0.039
_refine_ls_extinction_method none
_refine_ls_goodness_of_fit_ref 1.060
_refine_ls_hydrogen_treatment mixed
_refine_ls_matrix_type full
_refine_ls_number_parameters 324
_refine_ls_number_reflns 5842
_refine_ls_number_restraints 0
_refine_ls_restrained_S_all 1.060
_refine_ls_R_factor_all 0.0730
_refine_ls_R_factor_gt 0.0436
_refine_ls_shift/su_max 0.001
_refine_ls_shift/su_mean 0.000
_refine_ls_structure_factor_coef Fsqd
_refine_ls_weighting_details 'w=1/[\s^2^(Fo^2^)+(0.0363P)^2^+0.9757P] where P=(Fo^2^+2Fc^2^)/3'
_refine_ls_weighting_scheme calc
_refine_ls_wR_factor_gt 0.0954
_refine_ls_wR_factor_ref 0.1153
_reflns_Friedel_coverage 0.000
_reflns_number_gt 4164
_reflns_number_total 5842
_reflns_threshold_expression 'I > 2\s(I)'
_cod_data_source_file d6nj01534d2.cif
_cod_data_source_block p_c_cho
_cod_database_code 7064452
_shelx_shelxl_version_number 2019/3
_shelx_space_group_comment
;
The symmetry employed for this shelxl refinement is uniquely defined
by the following loop, which should always be used as a source of
symmetry information in preference to the above space-group names.
They are only intended as comments.
;
_shelx_estimated_absorpt_t_max 0.984
_shelx_estimated_absorpt_t_min 0.967
_olex2_refinement_description
;
1. Fixed Uiso
 At 1.2 times of:
  All C(H) groups, All C(H,H) groups
2.a Secondary CH2 refined with riding coordinates:
 C28(H28A,H28B)
2.b Aromatic/amide H refined with riding coordinates:
 C20(H20), C2(H2), C3(H3), C19(H19), C27(H27), C17(H17), C24(H24), C26(H26),
 C7(H7), C29(H29), C25(H25), C12(H12), C14(H14), C15(H15), C8(H8), C13(H13),
 C9(H9), C10(H10)
;
_olex2_date_sample_completion 2025-02-21
_olex2_date_sample_data_collection 2025-01-31
_olex2_date_sample_submission 2025-01-31
_olex2_exptl_crystal_mounting_method Na
_olex2_submission_original_sample_id P-TER
_olex2_submission_special_instructions 'No special instructions were received'

loop_
_space_group_symop_operation_xyz
'x, y, z'
'-x, y+1/2, -z+1/2'
'-x, -y, -z'
'x, -y-1/2, z-1/2'

loop_
_atom_site_label
_atom_site_type_symbol
_atom_site_fract_x
_atom_site_fract_y
_atom_site_fract_z
_atom_site_U_iso_or_equiv
_atom_site_adp_type
_atom_site_occupancy
_atom_site_site_symmetry_order
_atom_site_calc_flag
_atom_site_refinement_flags_posn
_atom_site_refinement_flags_adp
_atom_site_refinement_flags_occupancy
_atom_site_disorder_assembly
_atom_site_disorder_group
S1 S 0.54240(3) 0.38502(5) 0.79044(3) 0.04903(14) Uani 1 1 d . . . . .
N1 N 0.58731(8) 0.62525(16) 0.92736(8) 0.0391(3) Uani 1 1 d . . . . .
N2 N 0.87466(8) 0.70467(17) 0.59249(8) 0.0429(3) Uani 1 1 d . . . . .
C22 C 0.50395(10) 0.60431(19) 0.89467(9) 0.0374(3) Uani 1 1 d . . . . .
N4 N 0.90547(10) 1.08257(19) 0.70172(10) 0.0565(4) Uani 1 1 d . . . . .
C20 C 0.66986(10) 0.5303(2) 0.75245(10) 0.0405(4) Uani 1 1 d . . . . .
H20 H 0.655621 0.469174 0.705223 0.049 Uiso 1 1 calc R U . . .
C5 C 0.83413(9) 0.5656(2) 0.59270(10) 0.0408(4) Uani 1 1 d . . . . .
C21 C 0.63941(9) 0.62090(19) 0.87634(9) 0.0364(3) Uani 1 1 d . . . . .
C16 C 0.73872(9) 0.6259(2) 0.76739(10) 0.0397(4) Uani 1 1 d . . . . .
C00A C 0.62225(10) 0.52450(19) 0.80650(10) 0.0377(3) Uani 1 1 d . . . . .
C2 C 0.79103(10) 0.5320(2) 0.64937(10) 0.0421(4) Uani 1 1 d . . . . .
H2 H 0.765330 0.432772 0.648411 0.051 Uiso 1 1 calc R U . . .
C6 C 0.83552(10) 0.4490(2) 0.52689(10) 0.0434(4) Uani 1 1 d . . . . .
C3 C 0.82743(10) 0.7914(2) 0.70559(10) 0.0418(4) Uani 1 1 d . . . . .
H3 H 0.825411 0.872723 0.742661 0.050 Uiso 1 1 calc R U . . .
C4 C 0.87112(10) 0.8150(2) 0.64911(10) 0.0409(4) Uani 1 1 d . . . . .
C23 C 0.47515(10) 0.50328(19) 0.82825(10) 0.0405(4) Uani 1 1 d . . . . .
C19 C 0.71045(10) 0.7100(2) 0.89322(10) 0.0433(4) Uani 1 1 d . . . . .
H19 H 0.725465 0.769665 0.940857 0.052 Uiso 1 1 calc R U . . .
C1 C 0.78646(9) 0.6470(2) 0.70742(10) 0.0402(4) Uani 1 1 d . . . . .
C11 C 0.91632(10) 0.9686(2) 0.64994(10) 0.0442(4) Uani 1 1 d . . . . .
C27 C 0.44816(11) 0.6829(2) 0.92754(11) 0.0481(4) Uani 1 1 d . . . . .
H27 H 0.465883 0.749322 0.972515 0.058 Uiso 1 1 calc R U . . .
C17 C 0.75867(10) 0.7106(2) 0.84019(10) 0.0448(4) Uani 1 1 d . . . . .
H17 H 0.806133 0.769619 0.853503 0.054 Uiso 1 1 calc R U . . .
N3 N 0.78813(11) 0.3197(2) 0.52190(11) 0.0687(5) Uani 1 1 d . . . . .
C28 C 0.61392(11) 0.7123(2) 1.00421(10) 0.0480(4) Uani 1 1 d . . . . .
H28A H 0.669054 0.682070 1.029059 0.058 Uiso 1 1 calc R U . . .
H28B H 0.581837 0.675962 1.039892 0.058 Uiso 1 1 calc R U . . .
C24 C 0.39352(11) 0.4897(2) 0.79367(11) 0.0529(5) Uani 1 1 d . . . . .
H24 H 0.375144 0.426021 0.747790 0.063 Uiso 1 1 calc R U . . .
C26 C 0.36693(11) 0.6635(2) 0.89429(13) 0.0558(5) Uani 1 1 d . . . . .
H26 H 0.330602 0.714507 0.918008 0.067 Uiso 1 1 calc R U . . .
C7 C 0.88247(12) 0.4737(2) 0.47375(11) 0.0548(5) Uani 1 1 d . . . . .
H7 H 0.916031 0.563439 0.479495 0.066 Uiso 1 1 calc R U . . .
C29 C 0.60927(12) 0.8931(2) 0.99915(12) 0.0553(5) Uani 1 1 d . . . . .
H29 H 0.624886 0.949086 1.047885 0.066 Uiso 1 1 calc R U . . .
C25 C 0.33926(12) 0.5698(3) 0.82664(13) 0.0588(5) Uani 1 1 d . . . . .
H25 H 0.284510 0.560436 0.803265 0.071 Uiso 1 1 calc R U . . .
C12 C 0.96797(13) 0.9908(3) 0.60140(13) 0.0639(6) Uani 1 1 d . . . . .
H12 H 0.975455 0.909248 0.566545 0.077 Uiso 1 1 calc R U . . .
C30 C 0.58584(15) 0.9803(3) 0.93426(15) 0.0625(6) Uani 1 1 d . . . . .
C14 C 0.99602(13) 1.2541(3) 0.65602(12) 0.0645(6) Uani 1 1 d . . . . .
H14 H 1.021618 1.353768 0.658579 0.077 Uiso 1 1 calc R U . . .
C15 C 0.94478(13) 1.2220(3) 0.70317(13) 0.0638(5) Uani 1 1 d . . . . .
H15 H 0.936818 1.302303 0.738455 0.077 Uiso 1 1 calc R U . . .
C8 C 0.87935(16) 0.3649(3) 0.41223(13) 0.0737(7) Uani 1 1 d . . . . .
H8 H 0.910169 0.380677 0.375492 0.088 Uiso 1 1 calc R U . . .
C13 C 1.00845(15) 1.1357(3) 0.60518(14) 0.0755(7) Uani 1 1 d . . . . .
H13 H 1.043984 1.152454 0.573219 0.091 Uiso 1 1 calc R U . . .
C9 C 0.83042(17) 0.2336(3) 0.40587(15) 0.0837(7) Uani 1 1 d . . . . .
H9 H 0.826631 0.158278 0.364588 0.100 Uiso 1 1 calc R U . . .
C10 C 0.78700(16) 0.2156(3) 0.46204(17) 0.0902(9) Uani 1 1 d . . . . .
H10 H 0.754495 0.124629 0.458162 0.108 Uiso 1 1 calc R U . . .
H30A H 0.5659(13) 0.928(3) 0.8801(14) 0.079(7) Uiso 1 1 d . . . . .
H30B H 0.5866(13) 1.101(3) 0.9358(13) 0.077(7) Uiso 1 1 d . . . . .

loop_
_atom_site_aniso_label
_atom_site_aniso_U_11
_atom_site_aniso_U_22
_atom_site_aniso_U_33
_atom_site_aniso_U_23
_atom_site_aniso_U_13
_atom_site_aniso_U_12
S1 0.0593(3) 0.0396(2) 0.0557(3) -0.0130(2) 0.0285(2) -0.0125(2)
N1 0.0441(8) 0.0423(8) 0.0335(7) -0.0038(6) 0.0146(6) -0.0016(6)
N2 0.0421(8) 0.0452(8) 0.0429(8) -0.0023(6) 0.0138(6) -0.0016(6)
C22 0.0443(9) 0.0334(8) 0.0377(8) 0.0025(7) 0.0165(7) -0.0035(7)
N4 0.0670(10) 0.0485(9) 0.0578(10) -0.0070(8) 0.0229(8) -0.0090(8)
C20 0.0471(9) 0.0382(9) 0.0394(9) -0.0044(7) 0.0171(7) 0.0014(7)
C5 0.0358(8) 0.0436(9) 0.0439(9) -0.0029(7) 0.0118(7) 0.0011(7)
C21 0.0398(8) 0.0363(8) 0.0345(8) 0.0011(7) 0.0121(7) 0.0031(7)
C16 0.0380(8) 0.0406(9) 0.0431(9) -0.0022(7) 0.0152(7) 0.0025(7)
C00A 0.0423(9) 0.0329(8) 0.0397(8) -0.0014(7) 0.0141(7) -0.0002(7)
C2 0.0392(9) 0.0417(9) 0.0488(10) -0.0036(8) 0.0172(7) -0.0018(7)
C6 0.0419(9) 0.0449(9) 0.0448(9) -0.0035(8) 0.0137(7) 0.0005(7)
C3 0.0425(9) 0.0420(9) 0.0433(9) -0.0047(7) 0.0153(7) 0.0013(7)
C4 0.0387(8) 0.0428(9) 0.0414(9) -0.0002(7) 0.0107(7) 0.0006(7)
C23 0.0490(10) 0.0360(8) 0.0412(9) 0.0003(7) 0.0202(7) -0.0082(7)
C19 0.0424(9) 0.0504(10) 0.0373(9) -0.0084(7) 0.0105(7) -0.0006(8)
C1 0.0349(8) 0.0449(9) 0.0420(9) -0.0015(7) 0.0123(7) 0.0033(7)
C11 0.0478(10) 0.0451(10) 0.0397(9) 0.0014(8) 0.0108(7) -0.0026(8)
C27 0.0542(11) 0.0421(9) 0.0544(11) -0.0041(8) 0.0257(9) -0.0017(8)
C17 0.0360(8) 0.0516(10) 0.0472(10) -0.0076(8) 0.0116(7) -0.0038(7)
N3 0.0689(11) 0.0682(11) 0.0800(12) -0.0298(10) 0.0388(10) -0.0252(9)
C28 0.0546(10) 0.0597(11) 0.0319(8) -0.0047(8) 0.0151(8) -0.0029(9)
C24 0.0522(11) 0.0573(11) 0.0506(11) -0.0018(9) 0.0158(9) -0.0164(9)
C26 0.0506(11) 0.0491(11) 0.0765(14) 0.0054(10) 0.0324(10) 0.0025(9)
C7 0.0739(13) 0.0468(10) 0.0515(11) -0.0021(9) 0.0301(10) -0.0033(9)
C29 0.0622(12) 0.0580(12) 0.0492(11) -0.0213(10) 0.0205(9) -0.0087(9)
C25 0.0428(10) 0.0630(12) 0.0716(13) 0.0070(11) 0.0163(9) -0.0081(9)
C12 0.0779(14) 0.0648(13) 0.0574(12) -0.0105(10) 0.0328(11) -0.0208(11)
C30 0.0827(15) 0.0464(12) 0.0675(15) -0.0110(11) 0.0360(12) -0.0035(10)
C14 0.0737(14) 0.0571(12) 0.0579(12) 0.0043(10) 0.0082(11) -0.0225(11)
C15 0.0786(15) 0.0502(12) 0.0622(13) -0.0075(10) 0.0174(11) -0.0117(10)
C8 0.1103(19) 0.0631(14) 0.0617(14) -0.0103(11) 0.0478(13) -0.0033(13)
C13 0.0874(16) 0.0812(16) 0.0654(14) -0.0042(12) 0.0332(13) -0.0342(13)
C9 0.111(2) 0.0773(16) 0.0707(15) -0.0347(13) 0.0387(14) -0.0131(15)
C10 0.0976(19) 0.0810(17) 0.105(2) -0.0490(16) 0.0488(16) -0.0388(15)

loop_
_atom_type_symbol
_atom_type_description
_atom_type_scat_dispersion_real
_atom_type_scat_dispersion_imag
_atom_type_scat_source
C C 0.0033 0.0016 'International Tables Vol C Tables 4.2.6.8 and 6.1.1.4'
H H 0.0000 0.0000 'International Tables Vol C Tables 4.2.6.8 and 6.1.1.4'
N N 0.0061 0.0033 'International Tables Vol C Tables 4.2.6.8 and 6.1.1.4'
S S 0.1246 0.1234 'International Tables Vol C Tables 4.2.6.8 and 6.1.1.4'

loop_
_geom_angle_atom_site_label_1
_geom_angle_atom_site_label_2
_geom_angle_atom_site_label_3
_geom_angle
_geom_angle_site_symmetry_1
_geom_angle_site_symmetry_3
_geom_angle_publ_flag
C23 S1 C00A 98.20(8) . . ?
C22 N1 C28 117.91(13) . . ?
C21 N1 C22 119.99(13) . . ?
C21 N1 C28 117.78(13) . . ?
C4 N2 C5 117.28(14) . . ?
C23 C22 N1 120.63(14) . . ?
C27 C22 N1 121.45(15) . . ?
C27 C22 C23 117.92(16) . . ?
C15 N4 C11 117.60(17) . . ?
C16 C20 H20 119.3 . . ?
C00A C20 H20 119.3 . . ?
C00A C20 C16 121.35(15) . . ?
N2 C5 C2 122.88(15) . . ?
N2 C5 C6 116.24(14) . . ?
C2 C5 C6 120.86(15) . . ?
C00A C21 N1 120.93(14) . . ?
C19 C21 N1 121.78(14) . . ?
C19 C21 C00A 117.28(14) . . ?
C20 C16 C1 122.61(15) . . ?
C17 C16 C20 116.91(15) . . ?
C17 C16 C1 120.36(15) . . ?
C20 C00A S1 119.48(12) . . ?
C20 C00A C21 121.07(15) . . ?
C21 C00A S1 119.34(12) . . ?
C5 C2 H2 120.1 . . ?
C1 C2 C5 119.89(16) . . ?
C1 C2 H2 120.1 . . ?
N3 C6 C5 116.03(15) . . ?
N3 C6 C7 122.02(17) . . ?
C7 C6 C5 121.95(16) . . ?
C4 C3 H3 119.7 . . ?
C4 C3 C1 120.52(15) . . ?
C1 C3 H3 119.7 . . ?
N2 C4 C3 122.77(15) . . ?
N2 C4 C11 117.76(14) . . ?
C3 C4 C11 119.48(15) . . ?
C22 C23 S1 119.98(13) . . ?
C24 C23 S1 119.48(14) . . ?
C24 C23 C22 120.48(16) . . ?
C21 C19 H19 119.6 . . ?
C17 C19 C21 120.83(15) . . ?
C17 C19 H19 119.6 . . ?
C2 C1 C16 123.82(15) . . ?
C2 C1 C3 116.61(15) . . ?
C3 C1 C16 119.52(15) . . ?
N4 C11 C4 116.40(15) . . ?
N4 C11 C12 121.80(17) . . ?
C12 C11 C4 121.78(17) . . ?
C22 C27 H27 119.5 . . ?
C26 C27 C22 120.91(18) . . ?
C26 C27 H27 119.5 . . ?
C16 C17 H17 118.9 . . ?
C19 C17 C16 122.22(16) . . ?
C19 C17 H17 118.9 . . ?
C10 N3 C6 116.98(18) . . ?
N1 C28 H28A 108.3 . . ?
N1 C28 H28B 108.3 . . ?
N1 C28 C29 115.99(15) . . ?
H28A C28 H28B 107.4 . . ?
C29 C28 H28A 108.3 . . ?
C29 C28 H28B 108.3 . . ?
C23 C24 H24 119.7 . . ?
C25 C24 C23 120.62(18) . . ?
C25 C24 H24 119.7 . . ?
C27 C26 H26 119.7 . . ?
C25 C26 C27 120.69(18) . . ?
C25 C26 H26 119.7 . . ?
C6 C7 H7 120.2 . . ?
C8 C7 C6 119.53(19) . . ?
C8 C7 H7 120.2 . . ?
C28 C29 H29 116.4 . . ?
C30 C29 C28 127.12(18) . . ?
C30 C29 H29 116.4 . . ?
C24 C25 H25 120.4 . . ?
C26 C25 C24 119.25(18) . . ?
C26 C25 H25 120.4 . . ?
C11 C12 H12 120.5 . . ?
C11 C12 C13 119.1(2) . . ?
C13 C12 H12 120.5 . . ?
C29 C30 H30A 120.6(14) . . ?
C29 C30 H30B 122.2(13) . . ?
H30A C30 H30B 117.2(19) . . ?
C15 C14 H14 121.0 . . ?
C13 C14 H14 121.0 . . ?
C13 C14 C15 117.9(2) . . ?
N4 C15 C14 124.0(2) . . ?
N4 C15 H15 118.0 . . ?
C14 C15 H15 118.0 . . ?
C7 C8 H8 120.5 . . ?
C9 C8 C7 119.0(2) . . ?
C9 C8 H8 120.5 . . ?
C12 C13 H13 120.2 . . ?
C14 C13 C12 119.5(2) . . ?
C14 C13 H13 120.2 . . ?
C8 C9 H9 121.0 . . ?
C8 C9 C10 118.0(2) . . ?
C10 C9 H9 121.0 . . ?
N3 C10 C9 124.5(2) . . ?
N3 C10 H10 117.8 . . ?
C9 C10 H10 117.8 . . ?

loop_
_geom_bond_atom_site_label_1
_geom_bond_atom_site_label_2
_geom_bond_distance
_geom_bond_site_symmetry_2
_geom_bond_publ_flag
S1 C00A 1.7628(17) . ?
S1 C23 1.7612(17) . ?
N1 C22 1.414(2) . ?
N1 C21 1.4038(19) . ?
N1 C28 1.464(2) . ?
N2 C5 1.346(2) . ?
N2 C4 1.342(2) . ?
C22 C23 1.394(2) . ?
C22 C27 1.393(2) . ?
N4 C11 1.337(2) . ?
N4 C15 1.333(2) . ?
C20 H20 0.9300 . ?
C20 C16 1.395(2) . ?
C20 C00A 1.385(2) . ?
C5 C2 1.391(2) . ?
C5 C6 1.485(2) . ?
C21 C00A 1.402(2) . ?
C21 C19 1.395(2) . ?
C16 C1 1.480(2) . ?
C16 C17 1.392(2) . ?
C2 H2 0.9300 . ?
C2 C1 1.390(2) . ?
C6 N3 1.335(2) . ?
C6 C7 1.378(2) . ?
C3 H3 0.9300 . ?
C3 C4 1.382(2) . ?
C3 C1 1.391(2) . ?
C4 C11 1.488(2) . ?
C23 C24 1.386(2) . ?
C19 H19 0.9300 . ?
C19 C17 1.378(2) . ?
C11 C12 1.376(3) . ?
C27 H27 0.9300 . ?
C27 C26 1.380(3) . ?
C17 H17 0.9300 . ?
N3 C10 1.332(3) . ?
C28 H28A 0.9700 . ?
C28 H28B 0.9700 . ?
C28 C29 1.497(3) . ?
C24 H24 0.9300 . ?
C24 C25 1.379(3) . ?
C26 H26 0.9300 . ?
C26 C25 1.371(3) . ?
C7 H7 0.9300 . ?
C7 C8 1.374(3) . ?
C29 H29 0.9300 . ?
C29 C30 1.297(3) . ?
C25 H25 0.9300 . ?
C12 H12 0.9300 . ?
C12 C13 1.379(3) . ?
C30 H30A 1.00(2) . ?
C30 H30B 1.00(2) . ?
C14 H14 0.9300 . ?
C14 C15 1.366(3) . ?
C14 C13 1.361(3) . ?
C15 H15 0.9300 . ?
C8 H8 0.9300 . ?
C8 C9 1.362(3) . ?
C13 H13 0.9300 . ?
C9 H9 0.9300 . ?
C9 C10 1.368(3) . ?
C10 H10 0.9300 . ?

loop_
_geom_torsion_atom_site_label_1
_geom_torsion_atom_site_label_2
_geom_torsion_atom_site_label_3
_geom_torsion_atom_site_label_4
_geom_torsion
_geom_torsion_site_symmetry_1
_geom_torsion_site_symmetry_2
_geom_torsion_site_symmetry_3
_geom_torsion_site_symmetry_4
_geom_torsion_publ_flag
S1 C23 C24 C25 174.16(15) . . . . ?
N1 C22 C23 S1 6.2(2) . . . . ?
N1 C22 C23 C24 -176.53(15) . . . . ?
N1 C22 C27 C26 178.95(16) . . . . ?
N1 C21 C00A S1 -9.4(2) . . . . ?
N1 C21 C00A C20 174.48(15) . . . . ?
N1 C21 C19 C17 -176.60(15) . . . . ?
N1 C28 C29 C30 -1.5(3) . . . . ?
N2 C5 C2 C1 2.1(3) . . . . ?
N2 C5 C6 N3 -172.80(16) . . . . ?
N2 C5 C6 C7 6.7(2) . . . . ?
N2 C4 C11 N4 173.69(15) . . . . ?
N2 C4 C11 C12 -7.8(3) . . . . ?
C22 N1 C21 C00A -31.3(2) . . . . ?
C22 N1 C21 C19 149.46(16) . . . . ?
C22 N1 C28 C29 -79.9(2) . . . . ?
C22 C23 C24 C25 -3.1(3) . . . . ?
C22 C27 C26 C25 -1.8(3) . . . . ?
N4 C11 C12 C13 -1.3(3) . . . . ?
C20 C16 C1 C2 -28.3(3) . . . . ?
C20 C16 C1 C3 149.25(16) . . . . ?
C20 C16 C17 C19 -4.2(3) . . . . ?
C5 N2 C4 C3 -0.8(2) . . . . ?
C5 N2 C4 C11 179.44(14) . . . . ?
C5 C2 C1 C16 176.71(15) . . . . ?
C5 C2 C1 C3 -0.9(2) . . . . ?
C5 C6 N3 C10 178.4(2) . . . . ?
C5 C6 C7 C8 -177.73(19) . . . . ?
C21 N1 C22 C23 33.1(2) . . . . ?
C21 N1 C22 C27 -147.05(16) . . . . ?
C21 N1 C28 C29 76.8(2) . . . . ?
C21 C19 C17 C16 1.1(3) . . . . ?
C16 C20 C00A S1 -172.94(13) . . . . ?
C16 C20 C00A C21 3.2(2) . . . . ?
C00A S1 C23 C22 -36.32(14) . . . . ?
C00A S1 C23 C24 146.42(14) . . . . ?
C00A C20 C16 C1 -173.96(15) . . . . ?
C00A C20 C16 C17 2.1(2) . . . . ?
C00A C21 C19 C17 4.2(2) . . . . ?
C2 C5 C6 N3 5.5(3) . . . . ?
C2 C5 C6 C7 -175.03(17) . . . . ?
C6 C5 C2 C1 -176.01(15) . . . . ?
C6 N3 C10 C9 -0.4(4) . . . . ?
C6 C7 C8 C9 -0.8(4) . . . . ?
C3 C4 C11 N4 -6.1(2) . . . . ?
C3 C4 C11 C12 172.40(18) . . . . ?
C4 N2 C5 C2 -1.3(2) . . . . ?
C4 N2 C5 C6 176.94(14) . . . . ?
C4 C3 C1 C16 -178.75(15) . . . . ?
C4 C3 C1 C2 -1.0(2) . . . . ?
C4 C11 C12 C13 -179.7(2) . . . . ?
C23 S1 C00A C20 -145.98(14) . . . . ?
C23 S1 C00A C21 37.79(15) . . . . ?
C23 C22 C27 C26 -1.2(3) . . . . ?
C23 C24 C25 C26 0.0(3) . . . . ?
C19 C21 C00A S1 169.87(12) . . . . ?
C19 C21 C00A C20 -6.3(2) . . . . ?
C1 C16 C17 C19 171.90(16) . . . . ?
C1 C3 C4 N2 2.0(3) . . . . ?
C1 C3 C4 C11 -178.24(15) . . . . ?
C11 N4 C15 C14 -1.0(3) . . . . ?
C11 C12 C13 C14 -0.6(4) . . . . ?
C27 C22 C23 S1 -173.60(13) . . . . ?
C27 C22 C23 C24 3.6(2) . . . . ?
C27 C26 C25 C24 2.4(3) . . . . ?
C17 C16 C1 C2 155.81(17) . . . . ?
C17 C16 C1 C3 -26.7(2) . . . . ?
N3 C6 C7 C8 1.7(3) . . . . ?
C28 N1 C22 C23 -170.73(15) . . . . ?
C28 N1 C22 C27 9.1(2) . . . . ?
C28 N1 C21 C00A 172.47(15) . . . . ?
C28 N1 C21 C19 -6.7(2) . . . . ?
C7 C6 N3 C10 -1.1(3) . . . . ?
C7 C8 C9 C10 -0.6(4) . . . . ?
C15 N4 C11 C4 -179.43(17) . . . . ?
C15 N4 C11 C12 2.0(3) . . . . ?
C15 C14 C13 C12 1.6(4) . . . . ?
C8 C9 C10 N3 1.3(5) . . . . ?
C13 C14 C15 N4 -0.9(3) . . . . ?
